data_4328198
loop_
_publ_author_name
'Zakariae Amghouz'
'Santiago Garc\'ia-Granda'
'Jos\'e R. Garc\'ia'
'Rute A. S. Ferreira'
'Lu\'is Mafra'
'Luis D. Carlos'
'Jo\~ao Rocha'

_publ_contact_author_address
;
Departamentos de Qu\'imica F\'isica y Anal\'itica 
y Qu\'imica Org\'anica e Inorg\'anica
Universidad de Oviedo
Juli\'an Claver\'ia 8, 33006  
Oviedo, Spain 
;
_publ_contact_author_email amghouz.uo@uniovi.es
_publ_contact_author_fax 0034985103446
_publ_contact_author_name 'Amghouz, Z.'
_publ_contact_author_phone 0034985105753
_publ_section_title
;
 Series of Metal Organic Frameworks Assembled from Ln(III), Na(I), and
 Chiral Flexible-Achiral Rigid Dicarboxylates Exhibiting Tunable UV-vis-IR
 Light Emission
;
_journal_name_full 'Inorganic Chemistry'
_journal_page_first 1703
_journal_page_last 1716
_journal_paper_doi 10.1021/ic202020z
_journal_volume 51
_journal_year 2012
_chemical_absolute_configuration ad
_chemical_formula_moiety 'C18 H16 Eu Na O12'
_chemical_formula_sum 'C18 H16 Eu Na O12'
_chemical_formula_weight 599.27
_chemical_name_systematic
;
 ?
;
_space_group_IT_number 20
_symmetry_cell_setting orthorhombic
_symmetry_space_group_name_Hall 'C 2c 2'
_symmetry_space_group_name_H-M 'C 2 2 21'
_atom_sites_solution_hydrogens geom
_atom_sites_solution_primary direct
_atom_sites_solution_secondary difmap
_audit_conform_dict_location ftp://ftp.iucr.org/pub/cif_core.dic
_audit_conform_dict_name cif_core.dic
_audit_conform_dict_version 2.4
_audit_creation_date 2010-04-19T18:43:33-00:00
_audit_creation_method 'WinGX routine CIF_UPDATE'
_cell_angle_alpha 90
_cell_angle_beta 90
_cell_angle_gamma 90
_cell_formula_units_Z 4
_cell_length_a 6.8969(4)
_cell_length_b 39.176(2)
_cell_length_c 7.5752(4)
_cell_measurement_reflns_used 2481
_cell_measurement_temperature 293(2)
_cell_measurement_theta_max 70.4813
_cell_measurement_theta_min 4.5109
_cell_volume 2046.77(19)
_computing_cell_refinement
;
        CrysAlisPro, Oxford Diffraction Ltd.,
        Version 1.171.34.9 (release 08-12-2009 CrysAlis171 .NET)
        (compiled Dec  8 2009,17:31:18)
;
_computing_data_collection
;
        CrysAlisPro, Oxford Diffraction Ltd.,
        Version 1.171.34.9 (release 08-12-2009 CrysAlis171 .NET)
        (compiled Dec  8 2009,17:31:18)
;
_computing_data_reduction
;
        CrysAlisPro, Oxford Diffraction Ltd.,
        Version 1.171.34.9 (release 08-12-2009 CrysAlis171 .NET)
        (compiled Dec  8 2009,17:31:18)
;
_computing_structure_refinement 'SHELXL-97 (Sheldrick, 1997)'
_computing_structure_solution 'SIR2004 (Burla et al., 2005)'
_diffrn_ambient_temperature 293(2)
_diffrn_detector_area_resol_mean 10.2673
_diffrn_measured_fraction_theta_full 0.998
_diffrn_measured_fraction_theta_max 0.998
_diffrn_measurement_device_type 'Xcalibur, Ruby, Gemini'
_diffrn_measurement_method '\w scans'
_diffrn_orient_matrix_UB_11 0.0749306
_diffrn_orient_matrix_UB_12 -0.0286506
_diffrn_orient_matrix_UB_13 0.1215242
_diffrn_orient_matrix_UB_21 0.1918456
_diffrn_orient_matrix_UB_22 -0.0008809
_diffrn_orient_matrix_UB_23 -0.1037551
_diffrn_orient_matrix_UB_31 0.0862924
_diffrn_orient_matrix_UB_32 0.0268928
_diffrn_orient_matrix_UB_33 0.1260568
_diffrn_radiation_monochromator graphite
_diffrn_radiation_type CuK\a
_diffrn_radiation_wavelength 1.54184
_diffrn_reflns_av_R_equivalents 0.0506
_diffrn_reflns_av_unetI/netI 0.103
_diffrn_reflns_limit_h_max 8
_diffrn_reflns_limit_h_min -8
_diffrn_reflns_limit_k_max 47
_diffrn_reflns_limit_k_min -43
_diffrn_reflns_limit_l_max 9
_diffrn_reflns_limit_l_min -9
_diffrn_reflns_number 5895
_diffrn_reflns_theta_full 70.62
_diffrn_reflns_theta_max 70.62
_diffrn_reflns_theta_min 4.51
_exptl_absorpt_coefficient_mu 22.751
_exptl_absorpt_correction_T_max 0.7214
_exptl_absorpt_correction_T_min 0.4495
_exptl_absorpt_correction_type refdelf
_exptl_absorpt_process_details
;
        Parkin S,Moezzi B & Hope H, (1995) J. Appl. Cryst. 28, 53-56
        cubic fit to sin(theta)/lambda - 24 parameters
;
_exptl_crystal_colour colourless
_exptl_crystal_density_diffrn 1.945
_exptl_crystal_description needele
_exptl_crystal_F_000 1176
_exptl_crystal_size_max 0.1907
_exptl_crystal_size_mid 0.0174
_exptl_crystal_size_min 0.0093
_refine_diff_density_max 0.537
_refine_diff_density_min -0.547
_refine_diff_density_rms 0.109
_refine_ls_abs_structure_details 'Flack H D (1983), Acta Cryst. A39, 876-881'
_refine_ls_abs_structure_Flack -0.03(1)
_refine_ls_extinction_method none
_refine_ls_goodness_of_fit_ref 1.058
_refine_ls_hydrogen_treatment mixed
_refine_ls_matrix_type full
_refine_ls_number_parameters 161
_refine_ls_number_reflns 1951
_refine_ls_number_restraints 3
_refine_ls_restrained_S_all 1.058
_refine_ls_R_factor_all 0.0357
_refine_ls_R_factor_gt 0.0314
_refine_ls_shift/su_max 0
_refine_ls_shift/su_mean 0
_refine_ls_structure_factor_coef Fsqd
_refine_ls_weighting_details 'calc w=1/[\s^2^(Fo^2^)+(0.0318P)^2^+0.0000P] where P=(Fo^2^+2Fc^2^)/3'
_refine_ls_weighting_scheme calc
_refine_ls_wR_factor_gt 0.0701
_refine_ls_wR_factor_ref 0.0732
_reflns_number_gt 1813
_reflns_number_total 1951
_reflns_threshold_expression >2sigma(I)
_cod_data_source_file ic202020z_si_002_05.cif
_cod_data_source_block Za6
_cod_original_cell_volume 2046.8(2)
_cod_database_code 4328198

loop_
_symmetry_equiv_pos_as_xyz
'x, y, z'
'-x, -y, z+1/2'
'-x, y, -z+1/2'
'x, -y, -z'
'x+1/2, y+1/2, z'
'-x+1/2, -y+1/2, z+1/2'
'-x+1/2, y+1/2, -z+1/2'
'x+1/2, -y+1/2, -z'

loop_
_atom_site_label
_atom_site_type_symbol
_atom_site_fract_x
_atom_site_fract_y
_atom_site_fract_z
_atom_site_U_iso_or_equiv
_atom_site_adp_type
_atom_site_occupancy
_atom_site_symmetry_multiplicity
_atom_site_calc_flag
_atom_site_refinement_flags
Eu1 Eu 0.5 0.207680(9) 0.75 0.01255(11) Uani 1 2 d S
Na1 Na 0 0.16450(7) 0.75 0.0333(6) Uani 1 2 d SD
O1 O 0.3413(5) 0.15248(8) 0.7630(8) 0.0252(8) Uani 1 1 d .
C2 C 0.5 0.09826(15) 0.75 0.0236(14) Uani 1 2 d S
C1 C 0.5 0.13610(15) 0.75 0.0181(12) Uani 1 2 d S
O5 O 0.4564(5) 0.25676(9) 0.5663(5) 0.0215(9) Uani 1 1 d .
O6 O 0.0049(11) 0.13613(15) 1.0168(6) 0.0588(13) Uani 1 1 d D
C6 C 0.5 -0.01125(18) 0.75 0.0314(16) Uani 1 2 d S
C5 C 0.5 0.02689(16) 0.75 0.0299(16) Uani 1 2 d S
C7 C 0.6644(10) -0.02933(15) 0.8005(9) 0.0382(19) Uani 1 1 d .
H7 H 0.7758 -0.0176 0.8338 0.046 Uiso 1 1 calc R
O3 O 0.4285(6) 0.19543(9) 0.4407(5) 0.0221(8) Uani 1 1 d D
C11 C 0.4106(8) 0.22188(13) 0.3127(7) 0.0182(11) Uani 1 1 d .
C3 C 0.3342(9) 0.08043(15) 0.7966(8) 0.0322(17) Uani 1 1 d .
H3 H 0.2222 0.0923 0.8272 0.039 Uiso 1 1 calc R
C4 C 0.3343(10) 0.04533(14) 0.7979(8) 0.0330(16) Uani 1 1 d .
H4 H 0.2226 0.0337 0.831 0.04 Uiso 1 1 calc R
C9 C 0.5 -0.08267(17) 0.75 0.0264(14) Uani 1 2 d S
C8 C 0.6634(10) -0.06489(15) 0.8016(9) 0.0369(17) Uani 1 1 d .
H8 H 0.7735 -0.0767 0.8373 0.044 Uiso 1 1 calc R
C10 C 0.5 -0.12098(16) 0.75 0.0253(14) Uani 1 2 d S
O2 O 0.6525(6) -0.13652(10) 0.7971(6) 0.0322(12) Uani 1 1 d .
C12 C 0.3936(7) 0.25554(13) 0.4123(7) 0.0172(11) Uani 1 1 d .
O4 O 0.1828(5) 0.21948(9) 0.8303(5) 0.0210(8) Uani 1 1 d .
H11 H 0.291(8) 0.2163(13) 0.248(13) 0.025 Uiso 1 1 d .
H3O H 0.410(9) 0.1751(8) 0.406(8) 0.025 Uiso 1 1 d D
H6A H -0.115(5) 0.1280(15) 1.069(7) 0.025 Uiso 1 1 d D
H6B H 0.085(7) 0.1464(12) 1.111(4) 0.025 Uiso 1 1 d D

loop_
_atom_site_aniso_label
_atom_site_aniso_U_11
_atom_site_aniso_U_22
_atom_site_aniso_U_33
_atom_site_aniso_U_23
_atom_site_aniso_U_13
_atom_site_aniso_U_12
Eu1 0.01252(17) 0.01302(17) 0.01211(19) 0 0.0008(3) 0
Na1 0.0221(13) 0.0358(15) 0.0420(18) 0 0.001(2) 0
O1 0.0193(16) 0.0214(16) 0.035(2) 0.001(2) 0.006(2) 0.0001(12)
C2 0.035(4) 0.012(3) 0.024(4) 0 0.011(5) 0
C1 0.022(3) 0.016(3) 0.017(3) 0 -0.004(4) 0
O5 0.028(3) 0.0220(18) 0.0149(18) 0.0000(14) -0.0013(14) 0.0008(14)
O6 0.036(2) 0.098(4) 0.043(3) 0.015(3) 0.008(4) 0.005(4)
C6 0.040(4) 0.022(4) 0.032(4) 0 -0.007(6) 0
C5 0.041(4) 0.012(3) 0.036(4) 0 -0.006(6) 0
C7 0.045(4) 0.016(3) 0.053(6) -0.001(3) -0.009(3) -0.008(3)
O3 0.031(2) 0.0143(17) 0.021(2) 0.0022(15) -0.0013(15) -0.0018(14)
C11 0.022(3) 0.018(2) 0.015(3) 0.001(2) -0.001(2) 0.000(2)
C3 0.027(3) 0.024(3) 0.046(5) -0.004(3) 0.006(3) 0.000(2)
C4 0.043(4) 0.017(3) 0.039(5) 0.003(2) 0.004(3) -0.006(2)
C9 0.031(4) 0.021(3) 0.028(4) 0 0.001(5) 0
C8 0.039(4) 0.021(3) 0.050(5) 0.003(3) -0.009(3) 0.002(2)
C10 0.034(4) 0.018(3) 0.024(4) 0 0.007(5) 0
O2 0.030(2) 0.0220(19) 0.044(4) 0.0037(17) -0.0113(18) -0.0009(16)
C12 0.014(2) 0.019(3) 0.019(3) 0.006(2) 0.005(2) -0.0010(19)
O4 0.0218(19) 0.0185(18) 0.023(2) -0.0043(15) 0.0006(15) -0.0002(15)

loop_
_atom_type_symbol
_atom_type_description
_atom_type_scat_dispersion_real
_atom_type_scat_dispersion_imag
_atom_type_scat_source
C C 0.0181 0.0091 'International Tables Vol C Tables 4.2.6.8 and 6.1.1.4'
H H 0 0 'International Tables Vol C Tables 4.2.6.8 and 6.1.1.4'
O O 0.0492 0.0322 'International Tables Vol C Tables 4.2.6.8 and 6.1.1.4'
Na Na 0.1353 0.1239 'International Tables Vol C Tables 4.2.6.8 and 6.1.1.4'
Eu Eu -8.9294 11.1857 'International Tables Vol C Tables 4.2.6.8 and 6.1.1.4'

loop_
_exptl_crystal_face_index_h
_exptl_crystal_face_index_k
_exptl_crystal_face_index_l
_exptl_crystal_face_perp_dist
4 5 0 0.0059
1 25 0 0.0046
-1 -25 0 0.0046
0 18 3 0.0631
-4 -5 0 0.0059
0 -18 -3 0.0631

loop_
_geom_angle_atom_site_label_1
_geom_angle_atom_site_label_2
_geom_angle_atom_site_label_3
_geom_angle
_geom_angle_site_symmetry_1
_geom_angle_site_symmetry_3
O4 Eu1 O4 156.99(18) . 3_656
O4 Eu1 O5 78.78(13) . 3_656
O4 Eu1 O5 82.76(13) 3_656 3_656
O4 Eu1 O5 82.76(13) . .
O4 Eu1 O5 78.79(13) 3_656 .
O5 Eu1 O5 73.05(17) 3_656 .
O4 Eu1 O1 127.92(12) . 3_656
O4 Eu1 O1 75.00(12) 3_656 3_656
O5 Eu1 O1 133.10(15) 3_656 3_656
O5 Eu1 O1 138.54(17) . 3_656
O4 Eu1 O1 75.00(12) . .
O4 Eu1 O1 127.91(12) 3_656 .
O5 Eu1 O1 138.54(17) 3_656 .
O5 Eu1 O1 133.11(15) . .
O1 Eu1 O1 53.88(15) 3_656 .
O4 Eu1 O3 95.77(13) . .
O4 Eu1 O3 88.73(13) 3_656 .
O5 Eu1 O3 137.86(12) 3_656 .
O5 Eu1 O3 64.81(12) . .
O1 Eu1 O3 82.93(17) 3_656 .
O1 Eu1 O3 76.86(18) . .
O4 Eu1 O3 88.73(13) . 3_656
O4 Eu1 O3 95.77(13) 3_656 3_656
O5 Eu1 O3 64.81(12) 3_656 3_656
O5 Eu1 O3 137.86(12) . 3_656
O1 Eu1 O3 76.86(17) 3_656 3_656
O1 Eu1 O3 82.93(17) . 3_656
O3 Eu1 O3 157.34(17) . 3_656
O4 Eu1 C1 101.51(9) . .
O4 Eu1 C1 101.51(9) 3_656 .
O5 Eu1 C1 143.47(9) 3_656 .
O5 Eu1 C1 143.47(9) . .
O1 Eu1 C1 26.94(8) 3_656 .
O1 Eu1 C1 26.94(8) . .
O3 Eu1 C1 78.67(9) . .
O3 Eu1 C1 78.67(9) 3_656 .
O4 Eu1 C12 83.03(13) . .
O4 Eu1 C12 83.77(12) 3_656 .
O5 Eu1 C12 91.30(13) 3_656 .
O5 Eu1 C12 18.51(13) . .
O1 Eu1 C12 125.68(18) 3_656 .
O1 Eu1 C12 116.34(16) . .
O3 Eu1 C12 46.66(13) . .
O3 Eu1 C12 155.87(13) 3_656 .
C1 Eu1 C12 125.17(9) . .
O4 Eu1 C12 83.77(12) . 3_656
O4 Eu1 C12 83.03(13) 3_656 3_656
O5 Eu1 C12 18.50(13) 3_656 3_656
O5 Eu1 C12 91.30(13) . 3_656
O1 Eu1 C12 116.34(16) 3_656 3_656
O1 Eu1 C12 125.68(18) . 3_656
O3 Eu1 C12 155.87(13) . 3_656
O3 Eu1 C12 46.66(13) 3_656 3_656
C1 Eu1 C12 125.17(9) . 3_656
C12 Eu1 C12 109.67(19) . 3_656
O4 Eu1 Na1 159.30(10) . 1_655
O4 Eu1 Na1 40.56(9) 3_656 1_655
O5 Eu1 Na1 103.95(9) 3_656 1_655
O5 Eu1 Na1 117.82(9) . 1_655
O1 Eu1 Na1 37.09(9) 3_656 1_655
O1 Eu1 Na1 90.72(9) . 1_655
O3 Eu1 Na1 95.44(9) . 1_655
O3 Eu1 Na1 74.46(9) 3_656 1_655
C1 Eu1 Na1 63.87(4) . 1_655
C12 Eu1 Na1 117.13(9) . 1_655
C12 Eu1 Na1 92.94(9) 3_656 1_655
O6 Na1 O6 122.4(3) 3_556 .
O6 Na1 O1 81.7(2) 3_556 3_556
O6 Na1 O1 87.5(2) . 3_556
O6 Na1 O1 87.5(2) 3_556 .
O6 Na1 O1 81.7(2) . .
O1 Na1 O1 157.4(2) 3_556 .
O6 Na1 O4 100.90(19) 3_556 3_556
O6 Na1 O4 128.22(19) . 3_556
O1 Na1 O4 70.95(13) 3_556 3_556
O1 Na1 O4 130.91(15) . 3_556
O6 Na1 O4 128.21(19) 3_556 .
O6 Na1 O4 100.91(19) . .
O1 Na1 O4 130.91(15) 3_556 .
O1 Na1 O4 70.95(13) . .
O4 Na1 O4 66.05(19) 3_556 .
O6 Na1 Eu1 103.02(18) 3_556 .
O6 Na1 Eu1 101.48(19) . .
O1 Na1 Eu1 165.00(13) 3_556 .
O1 Na1 Eu1 37.50(8) . .
O4 Na1 Eu1 94.10(11) 3_556 .
O4 Na1 Eu1 35.91(8) . .
O6 Na1 Eu1 101.48(19) 3_556 1_455
O6 Na1 Eu1 103.02(18) . 1_455
O1 Na1 Eu1 37.50(8) 3_556 1_455
O1 Na1 Eu1 165.00(13) . 1_455
O4 Na1 Eu1 35.91(8) 3_556 1_455
O4 Na1 Eu1 94.10(11) . 1_455
Eu1 Na1 Eu1 127.74(8) . 1_455
C1 O1 Na1 159.8(3) . .
C1 O1 Eu1 93.3(3) . .
Na1 O1 Eu1 105.41(14) . .
C3 C2 C3 119.5(7) 3_656 .
C3 C2 C1 120.3(3) 3_656 .
C3 C2 C1 120.3(3) . .
O1 C1 O1 119.4(5) . 3_656
O1 C1 C2 120.3(3) . .
O1 C1 C2 120.3(3) 3_656 .
O1 C1 Eu1 59.7(3) . .
O1 C1 Eu1 59.7(3) 3_656 .
C2 C1 Eu1 180 . .
C12 O5 Eu1 123.9(3) . .
Na1 O6 H6A 120(4) . .
Na1 O6 H6B 116(3) . .
H6A O6 H6B 109(3) . .
C7 C6 C7 118.7(7) 3_656 .
C7 C6 C5 120.6(4) 3_656 .
C7 C6 C5 120.6(4) . .
C4 C5 C4 117.9(7) . 3_656
C4 C5 C6 121.1(3) . .
C4 C5 C6 121.1(3) 3_656 .
C6 C7 C8 120.5(6) . .
C6 C7 H7 119.8 . .
C8 C7 H7 119.8 . .
C11 O3 Eu1 121.8(3) . .
C11 O3 H3O 117(4) . .
Eu1 O3 H3O 121(4) . .
O3 C11 C12 107.4(4) . .
O3 C11 C11 110.3(4) . 3_655
C12 C11 C11 111.3(3) . 3_655
O3 C11 H11 104(4) . .
C12 C11 H11 112(3) . .
C11 C11 H11 111(5) 3_655 .
C4 C3 C2 120.4(6) . .
C4 C3 H3 119.8 . .
C2 C3 H3 119.8 . .
C3 C4 C5 121.0(6) . .
C3 C4 H4 119.5 . .
C5 C4 H4 119.5 . .
C8 C9 C8 119.5(7) 3_656 .
C8 C9 C10 120.3(4) 3_656 .
C8 C9 C10 120.3(4) . .
C9 C8 C7 120.4(6) . .
C9 C8 H8 119.8 . .
C7 C8 H8 119.8 . .
O2 C10 O2 122.5(6) 3_656 .
O2 C10 C9 118.7(3) 3_656 .
O2 C10 C9 118.7(3) . .
O5 C12 O4 124.8(5) . 6_554
O5 C12 C11 118.0(5) . .
O4 C12 C11 117.1(5) 6_554 .
O4 C12 Eu1 156.8(4) 6_554 .
C11 C12 Eu1 82.7(3) . .
C12 O4 Eu1 132.2(3) 6 .
C12 O4 Na1 123.8(3) 6 .
Eu1 O4 Na1 103.53(13) . .

loop_
_geom_bond_atom_site_label_1
_geom_bond_atom_site_label_2
_geom_bond_distance
_geom_bond_site_symmetry_2
Eu1 O4 2.317(4) .
Eu1 O4 2.317(4) 3_656
Eu1 O5 2.393(4) 3_656
Eu1 O5 2.393(4) .
Eu1 O1 2.426(3) 3_656
Eu1 O1 2.426(3) .
Eu1 O3 2.442(4) .
Eu1 O3 2.442(4) 3_656
Eu1 C1 2.804(6) .
Eu1 C12 3.256(5) .
Eu1 C12 3.256(5) 3_656
Na1 O6 2.307(5) 3_556
Na1 O6 2.307(5) .
Na1 O1 2.403(3) 3_556
Na1 O1 2.403(3) .
Na1 O4 2.569(4) 3_556
Na1 O4 2.569(4) .
O1 C1 1.273(4) .
C2 C3 1.386(7) 3_656
C2 C3 1.386(7) .
C2 C1 1.482(8) .
C1 O1 1.273(4) 3_656
O5 C12 1.245(6) .
O6 H6A 0.97(2) .
O6 H6B 0.99(4) .
C6 C7 1.391(8) 3_656
C6 C7 1.391(8) .
C6 C5 1.494(9) .
C5 C4 1.400(7) .
C5 C4 1.400(7) 3_656
C7 C8 1.393(9) .
C7 H7 0.93 .
O3 C11 1.424(7) .
O3 H3O 0.85(2) .
C11 C12 1.524(8) .
C11 C11 1.557(11) 3_655
C11 H11 0.99(7) .
C3 C4 1.375(8) .
C3 H3 0.93 .
C4 H4 0.93 .
C9 C8 1.381(7) 3_656
C9 C8 1.381(7) .
C9 C10 1.501(9) .
C8 H8 0.93 .
C10 O2 1.267(5) 3_656
C10 O2 1.267(5) .
C12 O4 1.273(7) 6_554
O4 C12 1.273(7) 6

loop_
_geom_torsion_atom_site_label_1
_geom_torsion_atom_site_label_2
_geom_torsion_atom_site_label_3
_geom_torsion_atom_site_label_4
_geom_torsion
_geom_torsion_site_symmetry_1
_geom_torsion_site_symmetry_4
O4 Eu1 Na1 O6 139.8(2) . 3_556
O4 Eu1 Na1 O6 -16.1(3) 3_656 3_556
O5 Eu1 Na1 O6 157.1(2) 3_656 3_556
O5 Eu1 Na1 O6 79.1(2) . 3_556
O1 Eu1 Na1 O6 -61.7(2) 3_656 3_556
O1 Eu1 Na1 O6 -67.9(3) . 3_556
O3 Eu1 Na1 O6 20.72(19) . 3_556
O3 Eu1 Na1 O6 -138.61(19) 3_656 3_556
C1 Eu1 Na1 O6 -64.07(17) . 3_556
C12 Eu1 Na1 O6 64.0(2) . 3_556
C12 Eu1 Na1 O6 177.9(2) 3_656 3_556
Na1 Eu1 Na1 O6 -64.07(17) 1_655 3_556
O4 Eu1 Na1 O6 -92.8(2) . .
O4 Eu1 Na1 O6 111.4(3) 3_656 .
O5 Eu1 Na1 O6 -75.5(2) 3_656 .
O5 Eu1 Na1 O6 -153.44(18) . .
O1 Eu1 Na1 O6 65.7(2) 3_656 .
O1 Eu1 Na1 O6 59.5(3) . .
O3 Eu1 Na1 O6 148.18(19) . .
O3 Eu1 Na1 O6 -11.15(19) 3_656 .
C1 Eu1 Na1 O6 63.39(16) . .
C12 Eu1 Na1 O6 -168.50(19) . .
C12 Eu1 Na1 O6 -54.6(2) 3_656 .
Na1 Eu1 Na1 O6 63.39(16) 1_655 .
O4 Eu1 Na1 O1 32.9(6) . 3_556
O4 Eu1 Na1 O1 -122.9(6) 3_656 3_556
O5 Eu1 Na1 O1 50.3(6) 3_656 3_556
O5 Eu1 Na1 O1 -27.7(6) . 3_556
O1 Eu1 Na1 O1 -168.5(7) 3_656 3_556
O1 Eu1 Na1 O1 -174.7(3) . 3_556
O3 Eu1 Na1 O1 -86.1(6) . 3_556
O3 Eu1 Na1 O1 114.6(6) 3_656 3_556
C1 Eu1 Na1 O1 -170.9(6) . 3_556
C12 Eu1 Na1 O1 -42.8(6) . 3_556
C12 Eu1 Na1 O1 71.1(6) 3_656 3_556
Na1 Eu1 Na1 O1 -170.9(6) 1_655 3_556
O4 Eu1 Na1 O1 -152.3(3) . .
O4 Eu1 Na1 O1 51.8(4) 3_656 .
O5 Eu1 Na1 O1 -135.0(3) 3_656 .
O5 Eu1 Na1 O1 147.0(3) . .
O1 Eu1 Na1 O1 6.2(4) 3_656 .
O3 Eu1 Na1 O1 88.7(3) . .
O3 Eu1 Na1 O1 -70.7(3) 3_656 .
C1 Eu1 Na1 O1 3.9(2) . .
C12 Eu1 Na1 O1 132.0(3) . .
C12 Eu1 Na1 O1 -114.1(3) 3_656 .
Na1 Eu1 Na1 O1 3.9(2) 1_655 .
O4 Eu1 Na1 O4 37.6(2) . 3_556
O4 Eu1 Na1 O4 -118.3(3) 3_656 3_556
O5 Eu1 Na1 O4 54.87(13) 3_656 3_556
O5 Eu1 Na1 O4 -23.09(13) . 3_556
O1 Eu1 Na1 O4 -163.93(17) 3_656 3_556
O1 Eu1 Na1 O4 -170.1(3) . 3_556
O3 Eu1 Na1 O4 -81.47(13) . 3_556
O3 Eu1 Na1 O4 119.20(12) 3_656 3_556
C1 Eu1 Na1 O4 -166.26(9) . 3_556
C12 Eu1 Na1 O4 -38.15(13) . 3_556
C12 Eu1 Na1 O4 75.74(14) 3_656 3_556
Na1 Eu1 Na1 O4 -166.26(9) 1_655 3_556
O4 Eu1 Na1 O4 -155.8(2) 3_656 .
O5 Eu1 Na1 O4 17.31(18) 3_656 .
O5 Eu1 Na1 O4 -60.65(18) . .
O1 Eu1 Na1 O4 158.5(2) 3_656 .
O1 Eu1 Na1 O4 152.3(3) . .
O3 Eu1 Na1 O4 -119.03(18) . .
O3 Eu1 Na1 O4 81.64(18) 3_656 .
C1 Eu1 Na1 O4 156.18(15) . .
C12 Eu1 Na1 O4 -75.71(18) . .
C12 Eu1 Na1 O4 38.18(18) 3_656 .
Na1 Eu1 Na1 O4 156.18(15) 1_655 .
O4 Eu1 Na1 Eu1 23.82(15) . 1_455
O4 Eu1 Na1 Eu1 -132.0(3) 3_656 1_455
O5 Eu1 Na1 Eu1 41.13(10) 3_656 1_455
O5 Eu1 Na1 Eu1 -36.83(9) . 1_455
O1 Eu1 Na1 Eu1 -177.67(15) 3_656 1_455
O1 Eu1 Na1 Eu1 176.1(2) . 1_455
O3 Eu1 Na1 Eu1 -95.21(9) . 1_455
O3 Eu1 Na1 Eu1 105.46(9) 3_656 1_455
C1 Eu1 Na1 Eu1 180 . 1_455
C12 Eu1 Na1 Eu1 -51.89(9) . 1_455
C12 Eu1 Na1 Eu1 62.00(11) 3_656 1_455
Na1 Eu1 Na1 Eu1 180 1_655 1_455
O6 Na1 O1 C1 -42.0(12) 3_556 .
O6 Na1 O1 C1 81.3(12) . .
O1 Na1 O1 C1 19.1(12) 3_556 .
O4 Na1 O1 C1 -144.2(11) 3_556 .
O4 Na1 O1 C1 -174.1(13) . .
Eu1 Na1 O1 C1 -157.3(14) . .
Eu1 Na1 O1 C1 -169.2(7) 1_455 .
O6 Na1 O1 Eu1 115.3(3) 3_556 .
O6 Na1 O1 Eu1 -121.4(3) . .
O1 Na1 O1 Eu1 176.5(2) 3_556 .
O4 Na1 O1 Eu1 13.1(4) 3_556 .
O4 Na1 O1 Eu1 -16.76(17) . .
Eu1 Na1 O1 Eu1 -11.9(8) 1_455 .
O4 Eu1 O1 C1 -169.4(4) . .
O4 Eu1 O1 C1 13.0(4) 3_656 .
O5 Eu1 O1 C1 -116.9(3) 3_656 .
O5 Eu1 O1 C1 126.0(2) . .
O1 Eu1 O1 C1 0 3_656 .
O3 Eu1 O1 C1 90.8(3) . .
O3 Eu1 O1 C1 -78.9(3) 3_656 .
C12 Eu1 O1 C1 116.4(3) . .
C12 Eu1 O1 C1 -98.8(3) 3_656 .
Na1 Eu1 O1 C1 -4.6(3) 1_655 .
O4 Eu1 O1 Na1 18.23(18) . .
O4 Eu1 O1 Na1 -159.37(15) 3_656 .
O5 Eu1 O1 Na1 70.8(3) 3_656 .
O5 Eu1 O1 Na1 -46.3(3) . .
O1 Eu1 O1 Na1 -172.3(5) 3_656 .
O3 Eu1 O1 Na1 -81.5(2) . .
O3 Eu1 O1 Na1 108.8(2) 3_656 .
C1 Eu1 O1 Na1 -172.3(5) . .
C12 Eu1 O1 Na1 -55.9(3) . .
C12 Eu1 O1 Na1 88.9(2) 3_656 .
Na1 Eu1 O1 Na1 -176.9(2) 1_655 .
Na1 O1 C1 O1 158.1(13) . 3_656
Eu1 O1 C1 O1 0 . 3_656
Na1 O1 C1 C2 -21.9(13) . .
Eu1 O1 C1 C2 180 . .
Na1 O1 C1 Eu1 158.1(13) . .
C3 C2 C1 O1 168.0(5) 3_656 .
C3 C2 C1 O1 -12.0(5) . .
C3 C2 C1 O1 -12.0(5) 3_656 3_656
C3 C2 C1 O1 168.0(5) . 3_656
O4 Eu1 C1 O1 10.4(4) . .
O4 Eu1 C1 O1 -169.6(4) 3_656 .
O5 Eu1 C1 O1 97.0(4) 3_656 .
O5 Eu1 C1 O1 -83.0(4) . .
O1 Eu1 C1 O1 180 3_656 .
O3 Eu1 C1 O1 -83.3(3) . .
O3 Eu1 C1 O1 96.7(3) 3_656 .
C12 Eu1 C1 O1 -79.1(3) . .
C12 Eu1 C1 O1 100.9(3) 3_656 .
Na1 Eu1 C1 O1 174.9(3) 1_655 .
O4 Eu1 C1 O1 -169.6(4) . 3_656
O4 Eu1 C1 O1 10.4(4) 3_656 3_656
O5 Eu1 C1 O1 -83.0(4) 3_656 3_656
O5 Eu1 C1 O1 97.0(4) . 3_656
O1 Eu1 C1 O1 180.0020(10) . 3_656
O3 Eu1 C1 O1 96.7(3) . 3_656
O3 Eu1 C1 O1 -83.3(3) 3_656 3_656
C12 Eu1 C1 O1 100.9(3) . 3_656
C12 Eu1 C1 O1 -79.1(3) 3_656 3_656
Na1 Eu1 C1 O1 -5.1(3) 1_655 3_656
O4 Eu1 O5 C12 -89.7(4) . .
O4 Eu1 O5 C12 104.1(4) 3_656 .
O5 Eu1 O5 C12 -170.1(5) 3_656 .
O1 Eu1 O5 C12 52.7(5) 3_656 .
O1 Eu1 O5 C12 -28.1(5) . .
O3 Eu1 O5 C12 10.2(4) . .
O3 Eu1 O5 C12 -169.7(4) 3_656 .
C1 Eu1 O5 C12 9.9(5) . .
C12 Eu1 O5 C12 -173.2(3) 3_656 .
Na1 Eu1 O5 C12 92.8(4) 1_655 .
C7 C6 C5 C4 36.3(5) 3_656 .
C7 C6 C5 C4 -143.7(5) . .
C7 C6 C5 C4 -143.7(5) 3_656 3_656
C7 C6 C5 C4 36.3(5) . 3_656
C7 C6 C7 C8 -0.5(5) 3_656 .
C5 C6 C7 C8 179.5(5) . .
O4 Eu1 O3 C11 83.1(4) . .
O4 Eu1 O3 C11 -74.3(4) 3_656 .
O5 Eu1 O3 C11 3.5(5) 3_656 .
O5 Eu1 O3 C11 3.9(3) . .
O1 Eu1 O3 C11 -149.3(4) 3_656 .
O1 Eu1 O3 C11 156.2(4) . .
O3 Eu1 O3 C11 -176.3(4) 3_656 .
C1 Eu1 O3 C11 -176.3(4) . .
C12 Eu1 O3 C11 8.4(3) . .
C12 Eu1 O3 C11 -4.5(6) 3_656 .
Na1 Eu1 O3 C11 -114.3(4) 1_655 .
Eu1 O3 C11 C12 -13.7(5) . .
Eu1 O3 C11 C11 107.7(4) . 3_655
C3 C2 C3 C4 0.4(4) 3_656 .
C1 C2 C3 C4 -179.6(4) . .
C2 C3 C4 C5 -0.9(9) . .
C4 C5 C4 C3 0.5(4) 3_656 .
C6 C5 C4 C3 -179.5(4) . .
C8 C9 C8 C7 -0.5(5) 3_656 .
C10 C9 C8 C7 179.5(5) . .
C6 C7 C8 C9 1.0(10) . .
C8 C9 C10 O2 -0.4(4) 3_656 3_656
C8 C9 C10 O2 179.6(4) . 3_656
C8 C9 C10 O2 179.6(4) 3_656 .
C8 C9 C10 O2 -0.4(4) . .
Eu1 O5 C12 O4 158.7(4) . 6_554
Eu1 O5 C12 C11 -22.0(6) . .
O3 C11 C12 O5 22.1(6) . .
C11 C11 C12 O5 -98.8(6) 3_655 .
O3 C11 C12 O4 -158.6(4) . 6_554
C11 C11 C12 O4 80.6(7) 3_655 6_554
O3 C11 C12 Eu1 8.8(3) . .
C11 C11 C12 Eu1 -112.1(5) 3_655 .
O4 Eu1 C12 O5 88.0(4) . .
O4 Eu1 C12 O5 -73.1(4) 3_656 .
O5 Eu1 C12 O5 9.5(5) 3_656 .
O1 Eu1 C12 O5 -139.6(4) 3_656 .
O1 Eu1 C12 O5 157.4(4) . .
O3 Eu1 C12 O5 -167.3(5) . .
O3 Eu1 C12 O5 17.1(6) 3_656 .
C1 Eu1 C12 O5 -172.8(3) . .
C12 Eu1 C12 O5 7.2(3) 3_656 .
Na1 Eu1 C12 O5 -97.0(4) 1_655 .
O4 Eu1 C12 O4 38.8(9) . 6_554
O4 Eu1 C12 O4 -122.3(9) 3_656 6_554
O5 Eu1 C12 O4 -39.7(9) 3_656 6_554
O5 Eu1 C12 O4 -49.2(8) . 6_554
O1 Eu1 C12 O4 171.2(8) 3_656 6_554
O1 Eu1 C12 O4 108.3(9) . 6_554
O3 Eu1 C12 O4 143.6(10) . 6_554
O3 Eu1 C12 O4 -32.0(11) 3_656 6_554
C1 Eu1 C12 O4 138.0(9) . 6_554
C12 Eu1 C12 O4 -42.0(9) 3_656 6_554
Na1 Eu1 C12 O4 -146.1(9) 1_655 6_554
O4 Eu1 C12 C11 -111.4(3) . .
O4 Eu1 C12 C11 87.4(3) 3_656 .
O5 Eu1 C12 C11 170.0(3) 3_656 .
O5 Eu1 C12 C11 160.6(6) . .
O1 Eu1 C12 C11 21.0(3) 3_656 .
O1 Eu1 C12 C11 -42.0(3) . .
O3 Eu1 C12 C11 -6.7(3) . .
O3 Eu1 C12 C11 177.7(3) 3_656 .
C1 Eu1 C12 C11 -12.3(3) . .
C12 Eu1 C12 C11 167.7(3) 3_656 .
Na1 Eu1 C12 C11 63.6(3) 1_655 .
O4 Eu1 O4 C12 -29.0(5) 3_656 6
O5 Eu1 O4 C12 8.3(5) 3_656 6
O5 Eu1 O4 C12 -65.8(5) . 6
O1 Eu1 O4 C12 145.1(5) 3_656 6
O1 Eu1 O4 C12 155.9(5) . 6
O3 Eu1 O4 C12 -129.4(5) . 6
O3 Eu1 O4 C12 72.9(5) 3_656 6
C1 Eu1 O4 C12 151.0(5) . 6
C12 Eu1 O4 C12 -84.4(4) . 6
C12 Eu1 O4 C12 26.3(5) 3_656 6
Na1 Eu1 O4 C12 108.1(5) 1_655 6
O4 Eu1 O4 Na1 158.28(14) 3_656 .
O5 Eu1 O4 Na1 -164.44(16) 3_656 .
O5 Eu1 O4 Na1 121.49(15) . .
O1 Eu1 O4 Na1 -27.7(3) 3_656 .
O1 Eu1 O4 Na1 -16.86(17) . .
O3 Eu1 O4 Na1 57.85(15) . .
O3 Eu1 O4 Na1 -99.88(15) 3_656 .
C1 Eu1 O4 Na1 -21.72(14) . .
C12 Eu1 O4 Na1 102.84(16) . .
C12 Eu1 O4 Na1 -146.40(16) 3_656 .
Na1 Eu1 O4 Na1 -64.6(3) 1_655 .
O6 Na1 O4 C12 133.2(4) 3_556 6
O6 Na1 O4 C12 -79.0(5) . 6
O1 Na1 O4 C12 17.2(5) 3_556 6
O1 Na1 O4 C12 -156.1(5) . 6
O4 Na1 O4 C12 48.2(4) 3_556 6
Eu1 Na1 O4 C12 -173.5(5) . 6
Eu1 Na1 O4 C12 25.1(4) 1_455 6
O6 Na1 O4 Eu1 -53.2(3) 3_556 .
O6 Na1 O4 Eu1 94.6(2) . .
O1 Na1 O4 Eu1 -169.3(2) 3_556 .
O1 Na1 O4 Eu1 17.41(18) . .
O4 Na1 O4 Eu1 -138.3(2) 3_556 .
Eu1 Na1 O4 Eu1 -161.32(12) 1_455 .
